data_4101490
loop_
_publ_author_name
'Jantunen, Kimberly C'
'Scott, Brian L'
'Hay, P Jeffrey'
'Gordon, John C'
'Kiplinger, Jaqueline L'

_publ_contact_author 'Jaqueline L. Kiplinger'
_publ_section_title
;
 Dearomatization and functionalization of terpyridine by lutetium(III)
 alkyl complexes.
;
_journal_issue 19
_journal_name_full 'Journal of the American Chemical Society'
_journal_page_first 6322
_journal_page_last 6323
_journal_paper_doi 10.1021/ja061161r
_journal_volume 128
_journal_year 2006
_chemical_formula_sum 'C39 H68 Lu N3 Si3'
_chemical_formula_weight 838.21
_chemical_melting_point 165.0(10)
_chemical_name_systematic
; 
 ? 
;
_space_group_IT_number 2
_symmetry_cell_setting triclinic
_symmetry_space_group_name_Hall '-P 1'
_symmetry_space_group_name_H-M 'P -1'
_atom_sites_solution_hydrogens geom
_atom_sites_solution_primary direct
_atom_sites_solution_secondary difmap
_audit_creation_method SHELXL-97
_cell_angle_alpha 90.928(2)
_cell_angle_beta 99.040(2)
_cell_angle_gamma 97.883(3)
_cell_formula_units_Z 2
_cell_length_a 12.1805(16)
_cell_length_b 12.6262(18)
_cell_length_c 15.275(2)
_cell_measurement_temperature 203(2)
_cell_volume 2296.4(6)
_computing_cell_refinement 'Bruker SAINT (v. 5.00, Bruker 1998)'
_computing_data_collection 'Siemens SMART (v. 4.202, Siemens 1996)'
_computing_data_reduction 'Bruker SAINT (v. 5.00, Bruker 1998)'
_computing_molecular_graphics 'Bruker AXS SHEXTL (v. 5.10)'
_computing_publication_material 'SHELXL-97 (Sheldrick, 1997)'
_computing_structure_refinement 'SHELXL-97 (Sheldrick, 1997)'
_computing_structure_solution 'SHELXS-97 (Sheldrick, 1990)'
_diffrn_ambient_temperature 203(2)
_diffrn_measured_fraction_theta_full 0.871
_diffrn_measurement_device_type 'Bruker P4/CCD'
_diffrn_measurement_method '\f scans'
_diffrn_radiation_monochromator graphite
_diffrn_radiation_source 'fine-focus sealed tube'
_diffrn_radiation_type MoK\a
_diffrn_radiation_wavelength 0.71073
_diffrn_reflns_av_R_equivalents 0.0590
_diffrn_reflns_av_sigmaI/netI 0.1027
_diffrn_reflns_limit_h_max 12
_diffrn_reflns_limit_h_min -15
_diffrn_reflns_limit_k_max 16
_diffrn_reflns_limit_k_min -16
_diffrn_reflns_limit_l_max 19
_diffrn_reflns_limit_l_min -19
_diffrn_reflns_number 19530
_diffrn_reflns_theta_full 25.00
_diffrn_reflns_theta_max 28.17
_diffrn_reflns_theta_min 1.35
_diffrn_standards_decay_% '< 2'
_diffrn_standards_interval_count 0
_diffrn_standards_interval_time 0
_exptl_absorpt_coefficient_mu 2.259
_exptl_absorpt_correction_T_max 0.8057
_exptl_absorpt_correction_T_min 0.6132
_exptl_absorpt_correction_type multi-scan
_exptl_absorpt_process_details 'SADABS (Sheldrick, 1996)'
_exptl_crystal_colour orange
_exptl_crystal_density_diffrn 1.287
_exptl_crystal_density_method 'not measured'
_exptl_crystal_description chunk
_exptl_crystal_F_000 916
_exptl_crystal_size_max 0.24
_exptl_crystal_size_mid 0.16
_exptl_crystal_size_min 0.10
_refine_diff_density_max 1.053
_refine_diff_density_min -0.877
_refine_diff_density_rms 0.127
_refine_ls_extinction_method none
_refine_ls_goodness_of_fit_ref 0.993
_refine_ls_hydrogen_treatment noref
_refine_ls_matrix_type full
_refine_ls_number_parameters 447
_refine_ls_number_reflns 8764
_refine_ls_number_restraints 30
_refine_ls_restrained_S_all 1.038
_refine_ls_R_factor_all 0.1037
_refine_ls_R_factor_gt 0.0542
_refine_ls_shift/su_max 0.002
_refine_ls_shift/su_mean 0.000
_refine_ls_structure_factor_coef Fsqd
_refine_ls_weighting_details 'calc w=1/[\s^2^(Fo^2^)+(0.0735P)^2^+0.0000P] where P=(Fo^2^+2Fc^2^)/3'
_refine_ls_weighting_scheme calc
_refine_ls_wR_factor_gt 0.1251
_refine_ls_wR_factor_ref 0.1423
_reflns_number_gt 5693
_reflns_number_total 8764
_reflns_threshold_expression >2sigma(I)
_cod_data_source_file ja061161rsi20060217_025138.cif
_cod_data_source_block tbuterpu2
_cod_depositor_comments
;
The following automatic conversions were performed:

'_chemical_melting_point' value '164-166' was changed to '165.0(10)'
- the average value was taken and precision was estimated.

Automatic conversion script
Id: cif_fix_values 1646 2011-03-28 12:23:43Z adriana 
;
_cod_original_sg_symbol_H-M P-1
_cod_original_formula_sum 'C39 H68 N3 Lu Si3'
_cod_database_code 4101490

loop_
_symmetry_equiv_pos_as_xyz
'x, y, z'
'-x, -y, -z'

loop_
_atom_site_label
_atom_site_type_symbol
_atom_site_fract_x
_atom_site_fract_y
_atom_site_fract_z
_atom_site_U_iso_or_equiv
_atom_site_adp_type
_atom_site_occupancy
_atom_site_symmetry_multiplicity
_atom_site_calc_flag
_atom_site_refinement_flags
Lu1 Lu 0.59648(3) 0.72707(3) 0.70571(2) 0.03667(13) Uani 1 1 d .
Si1 Si 0.6242(2) 0.8287(2) 0.49045(15) 0.0461(6) Uani 1 1 d .
Si2 Si 0.3444(2) 0.5504(2) 0.75975(17) 0.0514(7) Uani 1 1 d .
Si3 Si 0.7941(3) 0.7439(3) 0.98379(19) 0.0515(11) Uani 0.807(7) 1 d PD
Si4 Si 0.8402(15) 0.6305(13) 0.9440(8) 0.054(5) Uani 0.193(7) 1 d PD
N1 N 0.6333(6) 0.8966(5) 0.7799(4) 0.0406(17) Uani 1 1 d .
N2 N 0.7769(6) 0.7655(5) 0.7625(4) 0.0338(15) Uani 1 1 d .
N3 N 0.6933(7) 0.5834(5) 0.6797(4) 0.0436(17) Uani 1 1 d .
C1 C 0.5268(8) 0.7586(7) 0.5584(5) 0.050(2) Uani 1 1 d .
C2 C 0.6748(11) 0.9674(8) 0.5382(8) 0.083(4) Uani 1 1 d .
C3 C 0.7475(10) 0.7557(9) 0.4892(7) 0.074(3) Uani 1 1 d .
C4 C 0.5594(11) 0.8391(11) 0.3696(6) 0.082(4) Uani 1 1 d .
C5 C 0.4499(8) 0.6707(8) 0.7846(6) 0.057(3) Uani 1 1 d .
C6 C 0.4004(14) 0.4222(11) 0.7954(11) 0.117(6) Uani 1 1 d .
C7 C 0.2948(14) 0.5370(12) 0.6367(8) 0.113(5) Uani 1 1 d .
C8 C 0.2183(10) 0.5581(9) 0.8178(8) 0.073(3) Uani 1 1 d .
C9 C 0.5487(8) 0.9560(7) 0.7881(6) 0.050(2) Uani 1 1 d .
C10 C 0.5704(9) 1.0497(8) 0.8403(6) 0.055(3) Uani 1 1 d .
C11 C 0.6761(8) 1.0864(7) 0.8831(6) 0.049(2) Uani 1 1 d .
C12 C 0.7646(8) 1.0278(6) 0.8734(5) 0.043(2) Uani 1 1 d .
C13 C 0.7385(7) 0.9320(6) 0.8217(5) 0.039(2) Uani 1 1 d .
C14 C 0.8289(8) 0.8628(6) 0.8118(6) 0.044(2) Uani 1 1 d .
C15 C 0.9227(7) 0.9215(6) 0.7752(5) 0.0383(19) Uani 1 1 d .
C16 C 0.9918(7) 0.8646(6) 0.7362(5) 0.0366(18) Uani 1 1 d .
C17 C 0.9616(7) 0.7525(6) 0.7231(5) 0.0395(19) Uani 1 1 d .
C18 C 0.8572(8) 0.7065(6) 0.7398(6) 0.044(2) Uani 1 1 d .
C19 C 0.8045(7) 0.5984(6) 0.7009(5) 0.0349(18) Uani 1 1 d .
C20 C 0.8712(9) 0.5191(7) 0.6852(6) 0.050(2) Uani 1 1 d .
C21 C 0.8168(8) 0.4193(7) 0.6471(5) 0.047(2) Uani 1 1 d .
C22 C 0.6993(9) 0.4055(7) 0.6249(6) 0.055(3) Uani 1 1 d .
C23 C 0.6390(9) 0.4868(7) 0.6414(6) 0.054(2) Uani 1 1 d .
C24 C 0.8857(11) 0.3290(8) 0.6317(7) 0.075(4) Uani 1 1 d D
C25 C 0.8050(18) 0.2249(16) 0.5904(19) 0.083(5) Uani 0.50 1 d PD
C26 C 0.954(2) 0.3083(17) 0.7282(16) 0.083(5) Uani 0.50 1 d PD
C27' C 1.013(2) 0.348(2) 0.674(2) 0.118(7) Uani 0.50 1 d PD
C28 C 1.0937(8) 0.9219(7) 0.6977(6) 0.048(2) Uani 1 1 d D
C29 C 1.0385(17) 0.9522(19) 0.5959(14) 0.069(4) Uani 0.50 1 d PD
C30 C 1.1506(19) 1.0229(17) 0.7607(15) 0.069(4) Uani 0.50 1 d PD
C31 C 1.184(2) 0.8467(18) 0.6870(16) 0.069(4) Uani 0.50 1 d PD
C27 C 0.9654(19) 0.3801(15) 0.5555(16) 0.083(5) Uani 0.50 1 d PD
C26' C 0.837(3) 0.228(2) 0.7118(18) 0.118(7) Uani 0.50 1 d PD
C30' C 1.095(3) 1.049(2) 0.705(3) 0.131(8) Uani 0.50 1 d PD
C25' C 0.830(3) 0.272(2) 0.5405(17) 0.118(7) Uani 0.50 1 d PD
C29' C 1.062(2) 0.879(2) 0.5869(19) 0.131(8) Uani 0.50 1 d PD
C31' C 1.199(2) 0.872(2) 0.744(2) 0.131(8) Uani 0.50 1 d PD
C32 C 0.6983(11) 1.1871(9) 0.9448(8) 0.085(4) Uani 1 1 d .
C33 C 0.6328(16) 1.1567(14) 1.0244(11) 0.145(8) Uani 1 1 d .
C34 C 0.641(2) 1.2774(13) 0.8995(14) 0.188(11) Uani 1 1 d .
C35 C 0.8176(13) 1.2151(11) 0.9857(10) 0.114(5) Uani 1 1 d .
C36 C 0.8819(9) 0.8273(8) 0.9124(6) 0.039(2) Uani 0.807(7) 1 d P
C37 C 0.6700(12) 0.8097(13) 1.0062(9) 0.081(5) Uani 0.807(7) 1 d PD
C38 C 0.8900(14) 0.7391(14) 1.0938(8) 0.077(5) Uani 0.807(7) 1 d PD
C39 C 0.749(2) 0.6023(12) 0.9353(9) 0.087(6) Uani 0.807(7) 1 d PD
C40 C 0.920(3) 0.681(3) 0.855(2) 0.031(9) Uiso 0.193(7) 1 d P
C41 C 0.870(11) 0.727(8) 1.049(5) 0.14(4) Uiso 0.193(7) 1 d PD
C42 C 0.701(4) 0.553(5) 0.900(4) 0.072(18) Uiso 0.193(7) 1 d PD
C43 C 0.927(6) 0.540(5) 1.016(4) 0.10(2) Uiso 0.193(7) 1 d PD

loop_
_atom_site_aniso_label
_atom_site_aniso_U_11
_atom_site_aniso_U_22
_atom_site_aniso_U_33
_atom_site_aniso_U_23
_atom_site_aniso_U_13
_atom_site_aniso_U_12
Lu1 0.0266(2) 0.0417(2) 0.03862(18) -0.00371(12) -0.00078(13) 0.00145(14)
Si1 0.0437(18) 0.0470(14) 0.0463(12) 0.0017(10) 0.0038(11) 0.0058(12)
Si2 0.0419(19) 0.0449(15) 0.0664(15) 0.0014(11) 0.0106(13) 0.0006(13)
Si3 0.047(3) 0.059(2) 0.0446(17) 0.0109(14) 0.0008(15) 0.0015(17)
Si4 0.046(12) 0.076(11) 0.036(6) 0.020(6) 0.007(7) -0.011(8)
N1 0.036(5) 0.047(4) 0.038(3) -0.001(3) 0.000(3) 0.011(4)
N2 0.030(4) 0.035(4) 0.036(3) -0.005(3) 0.001(3) 0.005(3)
N3 0.037(5) 0.042(4) 0.049(4) -0.001(3) 0.003(3) 0.002(4)
C1 0.034(6) 0.062(6) 0.049(5) 0.008(4) -0.001(4) -0.003(5)
C2 0.081(11) 0.048(6) 0.117(9) -0.016(6) 0.033(8) -0.022(6)
C3 0.066(9) 0.086(8) 0.082(7) 0.012(6) 0.030(6) 0.033(7)
C4 0.071(10) 0.128(10) 0.046(5) 0.022(6) 0.007(5) 0.017(8)
C5 0.040(7) 0.064(6) 0.065(5) -0.012(5) 0.022(5) -0.013(5)
C6 0.118(14) 0.078(9) 0.178(14) 0.042(9) 0.057(12) 0.051(10)
C7 0.108(15) 0.133(13) 0.075(8) -0.022(8) -0.001(8) -0.047(10)
C8 0.041(8) 0.070(7) 0.109(9) -0.001(6) 0.026(7) -0.004(6)
C9 0.040(7) 0.055(6) 0.056(5) -0.001(4) 0.000(4) 0.018(5)
C10 0.046(8) 0.052(6) 0.067(6) -0.006(4) 0.005(5) 0.013(5)
C11 0.043(7) 0.051(5) 0.055(5) -0.008(4) 0.004(4) 0.014(5)
C12 0.039(6) 0.041(5) 0.047(4) -0.010(3) 0.002(4) 0.010(4)
C13 0.030(6) 0.043(5) 0.046(4) -0.007(3) 0.005(4) 0.007(4)
C14 0.025(6) 0.038(5) 0.066(5) -0.020(4) 0.002(4) -0.003(4)
C15 0.033(6) 0.040(5) 0.043(4) -0.002(3) 0.009(4) 0.006(4)
C16 0.029(6) 0.036(4) 0.044(4) 0.004(3) 0.006(4) 0.001(4)
C17 0.026(6) 0.038(5) 0.051(4) -0.004(4) 0.003(4) -0.001(4)
C18 0.033(6) 0.031(4) 0.068(5) -0.005(4) 0.003(4) 0.005(4)
C19 0.026(5) 0.033(4) 0.043(4) 0.000(3) 0.000(4) 0.000(4)
C20 0.050(7) 0.036(5) 0.059(5) -0.008(4) -0.006(4) 0.006(4)
C21 0.037(7) 0.039(5) 0.057(5) -0.009(4) -0.008(4) 0.001(4)
C22 0.057(8) 0.050(6) 0.052(5) -0.008(4) -0.003(5) 0.009(5)
C23 0.045(7) 0.053(6) 0.056(5) -0.011(4) -0.002(5) -0.003(5)
C24 0.073(10) 0.044(6) 0.097(8) -0.031(5) -0.027(6) 0.019(6)
C25 0.045(10) 0.047(8) 0.151(13) -0.033(8) -0.009(9) 0.014(7)
C26 0.045(10) 0.047(8) 0.151(13) -0.033(8) -0.009(9) 0.014(7)
C27' 0.120(18) 0.091(13) 0.147(15) -0.035(11) 0.000(13) 0.053(12)
C28 0.049(7) 0.042(5) 0.056(5) 0.005(4) 0.018(5) 0.008(5)
C29 0.031(9) 0.071(9) 0.106(10) 0.007(7) 0.023(8) -0.005(7)
C30 0.031(9) 0.071(9) 0.106(10) 0.007(7) 0.023(8) -0.005(7)
C31 0.031(9) 0.071(9) 0.106(10) 0.007(7) 0.023(8) -0.005(7)
C27 0.045(10) 0.047(8) 0.151(13) -0.033(8) -0.009(9) 0.014(7)
C26' 0.120(18) 0.091(13) 0.147(15) -0.035(11) 0.000(13) 0.053(12)
C30' 0.064(15) 0.095(13) 0.24(2) 0.046(15) 0.069(17) -0.013(10)
C25' 0.120(18) 0.091(13) 0.147(15) -0.035(11) 0.000(13) 0.053(12)
C29' 0.064(15) 0.095(13) 0.24(2) 0.046(15) 0.069(17) -0.013(10)
C31' 0.064(15) 0.095(13) 0.24(2) 0.046(15) 0.069(17) -0.013(10)
C32 0.070(10) 0.073(8) 0.110(9) -0.051(7) 0.000(7) 0.030(7)
C33 0.145(18) 0.160(15) 0.134(13) -0.085(12) 0.068(13) -0.008(12)
C34 0.21(3) 0.073(11) 0.25(2) -0.069(12) -0.101(17) 0.070(14)
C35 0.070(12) 0.102(10) 0.154(12) -0.087(9) -0.017(9) 0.010(8)
C36 0.032(7) 0.041(6) 0.040(5) 0.006(4) -0.006(4) 0.002(5)
C37 0.047(10) 0.126(13) 0.079(9) 0.024(9) 0.025(8) 0.028(9)
C38 0.065(12) 0.119(12) 0.036(7) 0.013(7) -0.020(6) 0.003(9)
C39 0.13(2) 0.064(10) 0.063(9) 0.009(7) 0.006(11) -0.002(11)

loop_
_atom_type_symbol
_atom_type_description
_atom_type_scat_dispersion_real
_atom_type_scat_dispersion_imag
_atom_type_scat_source
C C 0.0033 0.0016 'International Tables Vol C Tables 4.2.6.8 and 6.1.1.4'
H H 0.0000 0.0000 'International Tables Vol C Tables 4.2.6.8 and 6.1.1.4'
N N 0.0061 0.0033 'International Tables Vol C Tables 4.2.6.8 and 6.1.1.4'
Si Si 0.0817 0.0704 'International Tables Vol C Tables 4.2.6.8 and 6.1.1.4'
Lu Lu -0.4720 5.8584 'International Tables Vol C Tables 4.2.6.8 and 6.1.1.4'

loop_
_geom_angle_atom_site_label_1
_geom_angle_atom_site_label_2
_geom_angle_atom_site_label_3
_geom_angle
N2 Lu1 C1 122.5(3)
N2 Lu1 C5 126.1(3)
C1 Lu1 C5 111.0(4)
N2 Lu1 N3 69.4(2)
C1 Lu1 N3 98.4(3)
C5 Lu1 N3 110.4(3)
N2 Lu1 N1 69.4(2)
C1 Lu1 N1 105.5(3)
C5 Lu1 N1 91.9(3)
N3 Lu1 N1 138.7(3)
C1 Si1 C3 110.2(5)
C1 Si1 C2 109.4(5)
C3 Si1 C2 109.1(6)
C1 Si1 C4 113.8(5)
C3 Si1 C4 106.2(5)
C2 Si1 C4 108.0(6)
C5 Si2 C7 109.0(5)
C5 Si2 C6 113.4(7)
C7 Si2 C6 107.6(7)
C5 Si2 C8 111.7(5)
C7 Si2 C8 108.7(7)
C6 Si2 C8 106.3(6)
C41 Si3 Si4 79(3)
C41 Si3 C36 101(6)
Si4 Si3 C36 88.8(6)
C41 Si3 C37 120(4)
Si4 Si3 C37 146.9(9)
C36 Si3 C37 111.8(6)
C41 Si3 C39 100(4)
Si4 Si3 C39 34.9(7)
C36 Si3 C39 111.5(6)
C37 Si3 C39 112.0(10)
C41 Si3 C38 13(4)
Si4 Si3 C38 90.8(7)
C36 Si3 C38 104.9(7)
C37 Si3 C38 107.4(7)
C39 Si3 C38 108.9(8)
C39 Si4 Si3 80.3(13)
C39 Si4 C42 20(2)
Si3 Si4 C42 98(2)
C39 Si4 C40 126.0(18)
Si3 Si4 C40 104.1(13)
C42 Si4 C40 113(2)
C39 Si4 C43 113(3)
Si3 Si4 C43 125(2)
C42 Si4 C43 108(3)
C40 Si4 C43 108(3)
C39 Si4 C41 105(4)
Si3 Si4 C41 40(4)
C42 Si4 C41 124(4)
C40 Si4 C41 113(4)
C43 Si4 C41 85(4)
C13 N1 C9 119.2(7)
C13 N1 Lu1 119.0(5)
C9 N1 Lu1 121.6(6)
C18 N2 C14 111.2(7)
C18 N2 Lu1 122.3(5)
C14 N2 Lu1 125.5(5)
C19 N3 C23 119.6(7)
C19 N3 Lu1 118.0(5)
C23 N3 Lu1 122.4(7)
Si1 C1 Lu1 118.3(5)
Si2 C5 Lu1 126.7(4)
N1 C9 C10 120.4(9)
C11 C10 C9 121.1(8)
C10 C11 C12 119.1(8)
C10 C11 C32 120.8(8)
C12 C11 C32 120.0(10)
C13 C12 C11 118.0(9)
N1 C13 C12 122.1(7)
N1 C13 C14 117.3(7)
C12 C13 C14 120.6(8)
N2 C14 C15 114.5(6)
N2 C14 C13 108.7(8)
C15 C14 C13 112.1(7)
N2 C14 C36 106.7(7)
C15 C14 C36 106.5(8)
C13 C14 C36 108.1(6)
C16 C15 C14 118.8(7)
C15 C16 C17 118.5(8)
C15 C16 C28 121.2(7)
C17 C16 C28 119.9(7)
C18 C17 C16 118.7(7)
N2 C18 C17 123.3(7)
N2 C18 C19 111.3(8)
C17 C18 C19 121.2(7)
N2 C18 C40 96.6(12)
C17 C18 C40 90.0(14)
C19 C18 C40 104.6(13)
N3 C19 C20 122.7(7)
N3 C19 C18 116.3(7)
C20 C19 C18 120.9(8)
C21 C20 C19 118.4(9)
C22 C21 C20 117.9(8)
C22 C21 C24 121.9(8)
C20 C21 C24 120.3(9)
C23 C22 C21 120.8(8)
C22 C23 N3 120.6(9)
C21 C24 C25' 106.4(12)
C21 C24 C27' 116.2(11)
C25' C24 C27' 128.7(17)
C21 C24 C25 110.3(11)
C25' C24 C25 38.3(14)
C27' C24 C25 132.3(13)
C21 C24 C26 105.7(9)
C25' C24 C26 143.0(14)
C27' C24 C26 46.0(13)
C25 C24 C26 111.7(14)
C21 C24 C27 103.2(9)
C25' C24 C27 73.8(16)
C27' C24 C27 69.9(16)
C25 C24 C27 109.6(13)
C26 C24 C27 115.9(15)
C21 C24 C26' 101.1(11)
C25' C24 C26' 101.3(16)
C27' C24 C26' 97.3(15)
C25 C24 C26' 63.0(14)
C26 C24 C26' 54.3(13)
C27 C24 C26' 155.6(11)
C25' C25 C24 69.6(19)
C25' C25 C26' 136(3)
C24 C25 C26' 66.5(13)
C27' C26 C26' 130(2)
C27' C26 C24 64.9(17)
C26' C26 C24 71.3(14)
C26 C27' C24 69.2(18)
C26 C27' C27 128(2)
C24 C27' C27 58.5(12)
C16 C28 C31 112.9(11)
C16 C28 C31' 105.7(12)
C31 C28 C31' 33.4(14)
C16 C28 C30 109.2(9)
C31 C28 C30 109.6(14)
C31' C28 C30 82.6(17)
C16 C28 C30' 109.8(11)
C31 C28 C30' 134.6(15)
C31' C28 C30' 119.0(19)
C30 C28 C30' 39.6(15)
C16 C28 C29 103.9(10)
C31 C28 C29 106.9(12)
C31' C28 C29 138.2(15)
C30 C28 C29 114.4(12)
C30' C28 C29 76.4(16)
C16 C28 C29' 101.9(11)
C31 C28 C29' 76.2(14)
C31' C28 C29' 109.7(16)
C30 C28 C29' 142.1(13)
C30' C28 C29' 109.4(17)
C29 C28 C29' 34.6(11)
C29' C29 C28 76(2)
C29' C29 C30' 124(3)
C28 C29 C30' 50.5(10)
C30' C30 C28 71(2)
C31' C31 C28 74(2)
C24 C27 C27' 51.6(11)
C24 C27 C25' 49.7(10)
C27' C27 C25' 94.4(15)
C26 C26' C25 100.4(17)
C26 C26' C24 54.4(12)
C25 C26' C24 50.5(10)
C30 C30' C28 69.4(18)
C30 C30' C29 120(2)
C28 C30' C29 53.1(11)
C25 C25' C24 72(2)
C25 C25' C27 125(3)
C24 C25' C27 56.5(13)
C29 C29' C28 69(2)
C31 C31' C28 72(2)
C35 C32 C11 113.4(8)
C35 C32 C34 116.5(14)
C11 C32 C34 110.2(11)
C35 C32 C33 105.5(12)
C11 C32 C33 105.3(11)
C34 C32 C33 104.7(14)
C14 C36 Si3 122.2(7)
C41 C38 Si3 24(10)
C42 C39 Si4 135(5)
C42 C39 Si3 152(5)
Si4 C39 Si3 64.7(12)
C18 C40 Si4 125(2)
C38 C41 Si3 143(10)
C38 C41 Si4 153(10)
Si3 C41 Si4 61(2)
C39 C42 Si4 25(3)

loop_
_geom_bond_atom_site_label_1
_geom_bond_atom_site_label_2
_geom_bond_distance
Lu1 N2 2.217(7)
Lu1 C1 2.337(8)
Lu1 C5 2.346(9)
Lu1 N3 2.355(6)
Lu1 N1 2.360(7)
Si1 C1 1.843(9)
Si1 C3 1.869(10)
Si1 C2 1.871(10)
Si1 C4 1.905(10)
Si2 C5 1.842(10)
Si2 C7 1.879(13)
Si2 C6 1.897(12)
Si2 C8 1.903(10)
Si3 C41 1.29(11)
Si3 Si4 1.742(16)
Si3 C36 1.879(11)
Si3 C37 1.895(13)
Si3 C39 1.899(16)
Si3 C38 1.897(12)
Si4 C39 1.10(2)
Si4 C42 1.85(4)
Si4 C40 1.87(4)
Si4 C43 1.90(4)
Si4 C41 1.95(5)
N1 C13 1.352(11)
N1 C9 1.375(10)
N2 C18 1.389(9)
N2 C14 1.444(10)
N3 C19 1.328(11)
N3 C23 1.379(11)
C9 C10 1.386(13)
C10 C11 1.364(14)
C11 C12 1.413(11)
C11 C32 1.539(13)
C12 C13 1.405(11)
C13 C14 1.519(11)
C14 C15 1.466(12)
C14 C36 1.665(12)
C15 C16 1.376(10)
C16 C17 1.415(11)
C16 C28 1.551(12)
C17 C18 1.387(12)
C18 C19 1.497(11)
C18 C40 1.86(4)
C19 C20 1.413(11)
C20 C21 1.411(12)
C21 C22 1.404(14)
C21 C24 1.541(12)
C22 C23 1.383(12)
C24 C25' 1.56(3)
C24 C27' 1.57(3)
C24 C25 1.59(2)
C24 C26 1.62(2)
C24 C27 1.71(2)
C24 C26' 1.89(3)
C25 C25' 1.03(4)
C25 C26' 1.83(4)
C26 C27' 1.25(3)
C26 C26' 1.62(4)
C27' C27 1.88(4)
C28 C31 1.57(2)
C28 C31' 1.59(3)
C28 C30 1.59(2)
C28 C30' 1.61(3)
C28 C29 1.67(2)
C28 C29' 1.74(3)
C29 C29' 1.02(3)
C29 C30' 2.03(4)
C30 C30' 1.08(4)
C31 C31' 0.91(4)
C27 C25' 1.97(4)
C32 C35 1.481(18)
C32 C34 1.535(19)
C32 C33 1.581(19)
C38 C41 0.70(7)
C39 C42 0.90(5)
